data_9014739
loop_
_publ_author_name
'Agakhanov, A. A.'
'Pautov, L. A.'
'Karpenko, V. Y.'
'Sokolova, E.'
'Hawthorne, F. C.'

_publ_section_title
;
 Kirchhoffite, CsBSi2O6, a new mineral species from the
 Darai-Pioz Alkaline Massif,Tajikistan: Description and crystal structure
;
_journal_name_full 'The Canadian Mineralogist'
_journal_page_first 523
_journal_page_last 529
_journal_paper_doi 10.3749/canmin.50.2.523
_journal_volume 50
_journal_year 2012
_chemical_compound_source 'Upper Dara-Pioz alkaline massif, Garm district, Tajikistan'
_chemical_formula_sum 'B Cs O6 Si2'
_chemical_name_mineral Kirchhoffite
_space_group_IT_number 142
_symmetry_space_group_name_Hall '-I 4bd 2c'
_symmetry_space_group_name_H-M 'I 41/a c d :2'
_cell_angle_alpha 90
_cell_angle_beta 90
_cell_angle_gamma 90
_cell_length_a 13.019
_cell_length_b 13.019
_cell_length_c 12.899
_cell_formula_units_Z 16
_cell_volume 2186.308
_database_code_amcsd 0019219
_exptl_crystal_density_diffrn 3.596
_cod_original_sg_symbol_H-M 'I 41/a c d'
_cod_original_formula_sum 'Cs B Si2 O6'
_cod_database_code 9014739

loop_
_space_group_symop_operation_xyz
x,y,z
1/2+x,1/2+y,1/2+z
1/4-y,3/4-x,3/4+z
3/4-y,1/4-x,1/4+z
1/4+y,3/4+x,3/4-z
3/4+y,1/4+x,1/4-z
1/4+y,3/4-x,1/4-z
3/4+y,1/4-x,3/4-z
1/4-y,3/4+x,1/4+z
3/4-y,1/4+x,3/4+z
1/2+x,-y,z
+x,1/2-y,1/2+z
1/2-x,y,-z
-x,1/2+y,1/2-z
1/2+x,y,1/2-z
+x,1/2+y,-z
1/2-x,-y,1/2+z
-x,1/2-y,+z
1/4+y,1/4+x,1/4+z
3/4+y,3/4+x,3/4+z
1/4-y,1/4-x,1/4-z
3/4-y,3/4-x,3/4-z
1/4-y,1/4+x,3/4-z
3/4-y,3/4+x,1/4-z
1/4+y,1/4-x,3/4+z
3/4+y,3/4-x,1/4+z
-x,y,1/2+z
1/2-x,1/2+y,+z
x,-y,1/2-z
1/2+x,1/2-y,-z
-x,-y,-z
1/2-x,1/2-y,1/2-z

loop_
_atom_site_aniso_label
_atom_site_aniso_U_11
_atom_site_aniso_U_22
_atom_site_aniso_U_33
_atom_site_aniso_U_12
_atom_site_aniso_U_13
_atom_site_aniso_U_23
Cs 0.02010 0.02010 0.01760 -0.00090 0.00231 -0.00231
B 0.01000 0.01000 0.00400 -0.00500 0.00300 -0.00300
Si 0.00960 0.00730 0.00940 0.00050 0.00020 -0.00120
O1 0.02000 0.01500 0.01500 0.00160 -0.00090 0.00340
O2 0.02300 0.01000 0.02100 -0.00080 -0.00200 -0.00540
O3 0.01100 0.02100 0.01300 -0.00450 -0.00170 0.00290

loop_
_atom_site_label
_atom_site_fract_x
_atom_site_fract_y
_atom_site_fract_z
_atom_site_U_iso_or_equiv
Cs 0.12323 0.37323 0.12500 0.01930
B 0.33620 0.58620 0.12500 0.00800
Si 0.09119 0.11581 0.33656 0.00880
O1 0.12960 0.14680 0.03630 0.01640
O2 0.13820 0.21910 0.39000 0.01810
O3 0.27400 0.10180 0.14480 0.01510

loop_
_cod_related_entry_id
_cod_related_entry_database
_cod_related_entry_code
1 AMCSD 0019219
